data_7039470
loop_
_publ_author_name
'Duan, Xin-E'
'Tong, Hong-Bo'
'Wei, Xue-Hong'
'Shi, He-Ping'
'Bai, Sheng-Di'
'Bai, Tao'
'Zhang, Jing'
'Zhang, Yong-Bin'
'Liu, Dian-Sheng'

_publ_section_title
;
 Coordination reactions of
 2-pyridinecarboxaldehyde-phenylhydrazonatolithium with selected
 transition metal (Zn, Sn, Fe, Co, Ni and Zr) chlorides and its coupling
 reaction with dichloromethane.
;
_journal_issue 27
_journal_name_full 'Dalton transactions (Cambridge, England : 2003)'
_journal_page_first 11061
_journal_page_last 11070
_journal_paper_doi 10.1039/c6dt01183g
_journal_volume 45
_journal_year 2016
_chemical_formula_moiety 'C24 H20 N6 Sn'
_chemical_formula_sum 'C24 H20 N6 Sn'
_chemical_formula_weight 511.15
_chemical_melting_point 444.0(10)
_chemical_name_systematic
; 
 ? 
;
_space_group_IT_number 4
_symmetry_cell_setting monoclinic
_symmetry_space_group_name_Hall 'P 2yb'
_symmetry_space_group_name_H-M 'P 1 21 1'
_atom_sites_solution_hydrogens geom
_atom_sites_solution_primary direct
_atom_sites_solution_secondary difmap
_audit_creation_method SHELXL-97
_audit_update_record
;
2016-03-23 deposited with the CCDC.
2016-06-10 downloaded from the CCDC.
;
_cell_angle_alpha 90.00
_cell_angle_beta 95.5260(10)
_cell_angle_gamma 90.00
_cell_formula_units_Z 2
_cell_length_a 6.8727(6)
_cell_length_b 13.5765(12)
_cell_length_c 11.6682(10)
_cell_measurement_reflns_used 6382
_cell_measurement_temperature 238(2)
_cell_measurement_theta_max 31.97
_cell_measurement_theta_min 3.33
_cell_volume 1083.67(16)
_computing_cell_refinement SAINT
_computing_data_collection SMART
_computing_data_reduction SAINT
_computing_molecular_graphics 'Bruker SHELXTL'
_computing_publication_material 'Bruker SHELXTL'
_computing_structure_refinement 'SHELXS-97 (Sheldrick, 2008)'
_computing_structure_solution 'SHELXS-97 (Sheldrick, 2008)'
_diffrn_ambient_temperature 238(2)
_diffrn_measured_fraction_theta_full 0.993
_diffrn_measured_fraction_theta_max 0.993
_diffrn_measurement_device_type 'CCD AREA DETECOR'
_diffrn_measurement_method /w
_diffrn_radiation_monochromator graphite
_diffrn_radiation_source 'fine-focus sealed tube'
_diffrn_radiation_type MoK\a
_diffrn_radiation_wavelength 0.71073
_diffrn_reflns_av_R_equivalents 0.0309
_diffrn_reflns_av_sigmaI/netI 0.0421
_diffrn_reflns_limit_h_max 7
_diffrn_reflns_limit_h_min -8
_diffrn_reflns_limit_k_max 9
_diffrn_reflns_limit_k_min -16
_diffrn_reflns_limit_l_max 13
_diffrn_reflns_limit_l_min -13
_diffrn_reflns_number 5992
_diffrn_reflns_theta_full 25.04
_diffrn_reflns_theta_max 25.04
_diffrn_reflns_theta_min 3.33
_exptl_absorpt_coefficient_mu 1.203
_exptl_absorpt_correction_T_max 0.7949
_exptl_absorpt_correction_T_min 0.7143
_exptl_absorpt_correction_type multi-scan
_exptl_absorpt_process_details sadabs
_exptl_crystal_colour orange
_exptl_crystal_density_diffrn 1.567
_exptl_crystal_density_method 'not measured'
_exptl_crystal_description block
_exptl_crystal_F_000 512
_exptl_crystal_size_max 0.30
_exptl_crystal_size_mid 0.20
_exptl_crystal_size_min 0.20
_refine_diff_density_max 0.315
_refine_diff_density_min -0.311
_refine_diff_density_rms 0.047
_refine_ls_abs_structure_details 'Flack H D (1983), Acta Cryst. A39, 876-881'
_refine_ls_abs_structure_Flack 0.01(2)
_refine_ls_extinction_coef 0.028(2)
_refine_ls_extinction_expression Fc^*^=kFc[1+0.001xFc^2^\l^3^/sin(2\q)]^-1/4^
_refine_ls_extinction_method SHELXL
_refine_ls_goodness_of_fit_ref 1.049
_refine_ls_hydrogen_treatment constr
_refine_ls_matrix_type full
_refine_ls_number_parameters 281
_refine_ls_number_reflns 2735
_refine_ls_number_restraints 1
_refine_ls_restrained_S_all 1.048
_refine_ls_R_factor_all 0.0210
_refine_ls_R_factor_gt 0.0204
_refine_ls_shift/su_max 0.000
_refine_ls_shift/su_mean 0.000
_refine_ls_structure_factor_coef Fsqd
_refine_ls_weighting_details 'calc w=1/[\s^2^(Fo^2^)+(0.0208P)^2^+0.0523P] where P=(Fo^2^+2Fc^2^)/3'
_refine_ls_weighting_scheme calc
_refine_ls_wR_factor_gt 0.0501
_refine_ls_wR_factor_ref 0.0506
_reflns_number_gt 2680
_reflns_number_total 2735
_reflns_threshold_expression >2sigma(I)
_cod_data_source_file c6dt01183g2.cif
_cod_data_source_block 2
_cod_depositor_comments
;
The following automatic conversions were performed:

'_chemical_melting_point' value '443-445' was changed to '444.0(10)'
- the average value was taken and precision was estimated.

'_symmetry_cell_setting' value 'Monoclinic' changed to 'monoclinic'
according to
/usr/data/users/saulius/crontab/automatic-downloads/rss-feeds/RSC/lib/dictionaries/cif_core.dic
dictionary named 'cif_core.dic' version 2.4.2 from 2011-04-26.

Automatic conversion script
Id: cif_fix_values 4268 2015-11-12 08:31:59Z antanas 

 Adding full bibliography for 7039469--7039475.cif.

The following automatic conversions were performed:

'_refine_ls_hydrogen_treatment' value 'constra' was replaced with the
value 'constr' as specified in the replacement file
'src/cod-tools/trunk/data/replacement-values/replacement_values.lst'.

Automatic conversion script
Id: cif_fix_values 5376 2017-05-30 11:51:03Z andrius 
;
_cod_original_sg_symbol_H-M 'P2(1)   '
_cod_database_code 7039470

loop_
_symmetry_equiv_pos_as_xyz
'x, y, z'
'-x, y+1/2, -z'

loop_
_atom_site_label
_atom_site_type_symbol
_atom_site_fract_x
_atom_site_fract_y
_atom_site_fract_z
_atom_site_U_iso_or_equiv
_atom_site_adp_type
_atom_site_occupancy
_atom_site_symmetry_multiplicity
_atom_site_calc_flag
_atom_site_refinement_flags
Sn1 Sn 1.128702(19) 0.24493(3) 0.151491(12) 0.03274(10) Uani 1 1 d .
N3 N 0.9055(4) 0.3581(2) 0.1133(2) 0.0364(6) Uani 1 1 d .
N2 N 0.7867(4) 0.3983(2) 0.1867(2) 0.0416(6) Uani 1 1 d .
N1 N 1.1887(4) 0.3605(2) 0.3036(2) 0.0349(5) Uani 1 1 d .
N5 N 0.7794(4) 0.1495(2) 0.2795(3) 0.0472(7) Uani 1 1 d .
N6 N 0.9708(4) 0.1692(2) 0.2820(2) 0.0366(6) Uani 1 1 d .
N4 N 0.8974(4) 0.1455(2) 0.0366(3) 0.0373(6) Uani 1 1 d .
C1 C 0.8500(5) 0.4150(3) 0.2932(3) 0.0424(7) Uani 1 1 d .
H1 H 0.7532 0.4355 0.3397 0.051 Uiso 1 1 calc R
C2 C 1.0441(5) 0.4075(2) 0.3528(3) 0.0367(7) Uani 1 1 d .
C3 C 1.0825(5) 0.4544(3) 0.4595(3) 0.0466(8) Uani 1 1 d .
H3 H 0.9807 0.4849 0.4946 0.056 Uiso 1 1 calc R
C4 C 1.2694(6) 0.4556(3) 0.5125(3) 0.0526(9) Uani 1 1 d .
H4 H 1.2971 0.4873 0.5839 0.063 Uiso 1 1 calc R
C5 C 1.4165(6) 0.4098(3) 0.4598(3) 0.0528(9) Uani 1 1 d .
H5 H 1.5458 0.4106 0.4944 0.063 Uiso 1 1 calc R
C6 C 1.3714(4) 0.3629(3) 0.3559(3) 0.0436(9) Uani 1 1 d .
H6 H 1.4718 0.3315 0.3205 0.052 Uiso 1 1 calc R
C7 C 0.8271(6) 0.3669(3) -0.0032(3) 0.0442(9) Uani 1 1 d .
C8 C 0.6295(6) 0.3514(3) -0.0386(4) 0.0596(11) Uani 1 1 d .
H8 H 0.5408 0.3352 0.0150 0.072 Uiso 1 1 calc R
C9 C 0.5678(9) 0.3604(5) -0.1542(5) 0.0888(19) Uani 1 1 d .
H9 H 0.4354 0.3493 -0.1791 0.107 Uiso 1 1 calc R
C10 C 0.6938(14) 0.3851(5) -0.2340(5) 0.111(3) Uani 1 1 d .
H10 H 0.6474 0.3916 -0.3120 0.133 Uiso 1 1 calc R
C11 C 0.8864(14) 0.4001(5) -0.1992(5) 0.095(2) Uani 1 1 d .
H11 H 0.9732 0.4163 -0.2538 0.114 Uiso 1 1 calc R
C12 C 0.9553(9) 0.3917(4) -0.0844(4) 0.0571(14) Uani 1 1 d .
H12 H 1.0882 0.4027 -0.0610 0.069 Uiso 1 1 calc R
C13 C 0.6717(5) 0.1323(3) 0.1832(3) 0.0468(8) Uani 1 1 d .
H13 H 0.5374 0.1268 0.1915 0.056 Uiso 1 1 calc R
C14 C 0.7199(5) 0.1203(2) 0.0667(3) 0.0415(7) Uani 1 1 d .
C15 C 0.5822(5) 0.0771(3) -0.0150(4) 0.0500(9) Uani 1 1 d .
H15 H 0.4577 0.0604 0.0059 0.060 Uiso 1 1 calc R
C16 C 0.6271(6) 0.0594(3) -0.1237(4) 0.0599(10) Uani 1 1 d .
H16 H 0.5350 0.0297 -0.1777 0.072 Uiso 1 1 calc R
C17 C 0.8085(8) 0.0851(3) -0.1542(4) 0.0589(10) Uani 1 1 d .
H17 H 0.8422 0.0744 -0.2294 0.071 Uiso 1 1 calc R
C18 C 0.9401(7) 0.1272(3) -0.0713(4) 0.0463(10) Uani 1 1 d .
H18 H 1.0652 0.1437 -0.0914 0.056 Uiso 1 1 calc R
C19 C 1.0602(5) 0.1706(2) 0.3978(3) 0.0417(7) Uani 1 1 d .
C20 C 1.2545(6) 0.1421(3) 0.4199(4) 0.0508(9) Uani 1 1 d .
H20 H 1.3230 0.1193 0.3592 0.061 Uiso 1 1 calc R
C21 C 1.3485(7) 0.1468(3) 0.5302(4) 0.0642(12) Uani 1 1 d .
H21 H 1.4811 0.1294 0.5432 0.077 Uiso 1 1 calc R
C22 C 1.2502(9) 0.1767(3) 0.6202(4) 0.0727(13) Uani 1 1 d .
H22 H 1.3142 0.1787 0.6951 0.087 Uiso 1 1 calc R
C23 C 1.0580(9) 0.2036(3) 0.6010(3) 0.0735(14) Uani 1 1 d .
H23 H 0.9906 0.2241 0.6632 0.088 Uiso 1 1 calc R
C24 C 0.9604(6) 0.2013(3) 0.4903(3) 0.0517(9) Uani 1 1 d .
H24 H 0.8285 0.2203 0.4781 0.062 Uiso 1 1 calc R

loop_
_atom_site_aniso_label
_atom_site_aniso_U_11
_atom_site_aniso_U_22
_atom_site_aniso_U_33
_atom_site_aniso_U_23
_atom_site_aniso_U_13
_atom_site_aniso_U_12
Sn1 0.02942(12) 0.03857(13) 0.03107(12) -0.00160(12) 0.00718(6) 0.00300(11)
N3 0.0382(14) 0.0350(14) 0.0353(15) -0.0021(12) -0.0005(11) 0.0038(11)
N2 0.0338(14) 0.0433(16) 0.0478(16) -0.0059(13) 0.0049(12) 0.0057(13)
N1 0.0374(13) 0.0358(13) 0.0317(13) 0.0012(11) 0.0037(10) -0.0023(11)
N5 0.0424(15) 0.0551(19) 0.0459(16) 0.0073(14) 0.0131(13) 0.0014(14)
N6 0.0384(13) 0.0378(14) 0.0344(13) 0.0020(11) 0.0078(10) 0.0020(11)
N4 0.0411(16) 0.0297(14) 0.0419(17) -0.0029(13) 0.0077(12) 0.0039(12)
C1 0.0368(16) 0.0460(19) 0.0461(19) -0.0104(16) 0.0126(13) 0.0000(14)
C2 0.0449(16) 0.0322(16) 0.0341(16) 0.0012(13) 0.0092(13) -0.0032(13)
C3 0.062(2) 0.0378(17) 0.0414(18) -0.0057(15) 0.0116(16) -0.0024(16)
C4 0.070(2) 0.055(2) 0.0322(17) -0.0079(16) -0.0001(16) -0.0131(19)
C5 0.054(2) 0.061(2) 0.0417(19) -0.0002(19) -0.0058(16) -0.0126(18)
C6 0.039(2) 0.049(2) 0.043(2) 0.0045(15) 0.0021(17) -0.0060(14)
C7 0.061(2) 0.0299(18) 0.039(2) -0.0015(15) -0.0058(18) 0.0047(16)
C8 0.054(2) 0.054(2) 0.067(3) -0.013(2) -0.0168(19) 0.0159(19)
C9 0.097(4) 0.087(4) 0.072(4) -0.019(3) -0.044(3) 0.036(3)
C10 0.188(8) 0.081(4) 0.052(3) -0.007(3) -0.049(4) 0.038(5)
C11 0.170(8) 0.072(3) 0.042(3) 0.007(3) 0.012(3) 0.006(4)
C12 0.085(3) 0.046(3) 0.040(2) 0.004(2) 0.006(2) -0.004(2)
C13 0.0312(15) 0.060(2) 0.0506(19) 0.0061(18) 0.0087(14) -0.0009(16)
C14 0.0404(17) 0.0312(16) 0.053(2) 0.0008(14) 0.0029(15) 0.0047(14)
C15 0.0438(18) 0.040(2) 0.064(2) -0.0037(17) -0.0023(17) -0.0058(16)
C16 0.067(3) 0.049(2) 0.061(3) -0.017(2) -0.009(2) -0.005(2)
C17 0.082(3) 0.049(2) 0.045(3) -0.0166(19) 0.006(2) -0.008(2)
C18 0.060(2) 0.039(2) 0.041(2) -0.0116(18) 0.0097(18) 0.0001(18)
C19 0.0548(19) 0.0329(15) 0.0378(17) 0.0045(13) 0.0064(14) 0.0008(15)
C20 0.059(2) 0.0423(18) 0.050(2) 0.0096(16) -0.0011(17) 0.0011(17)
C21 0.076(3) 0.050(2) 0.062(3) 0.014(2) -0.016(2) -0.004(2)
C22 0.119(4) 0.049(2) 0.046(2) 0.0036(19) -0.019(2) -0.004(3)
C23 0.142(4) 0.0436(18) 0.037(2) -0.0013(17) 0.021(2) -0.001(3)
C24 0.079(2) 0.0377(15) 0.0402(18) 0.0025(15) 0.0172(17) 0.0058(18)

loop_
_atom_type_symbol
_atom_type_description
_atom_type_scat_dispersion_real
_atom_type_scat_dispersion_imag
_atom_type_scat_source
C C 0.0033 0.0016 'International Tables Vol C Tables 4.2.6.8 and 6.1.1.4'
H H 0.0000 0.0000 'International Tables Vol C Tables 4.2.6.8 and 6.1.1.4'
N N 0.0061 0.0033 'International Tables Vol C Tables 4.2.6.8 and 6.1.1.4'
Sn Sn -0.6537 1.4246 'International Tables Vol C Tables 4.2.6.8 and 6.1.1.4'

loop_
_geom_angle_atom_site_label_1
_geom_angle_atom_site_label_2
_geom_angle_atom_site_label_3
_geom_angle
N3 Sn1 N6 94.94(10)
N3 Sn1 N1 75.86(10)
N6 Sn1 N1 81.61(9)
N3 Sn1 N4 82.37(10)
N6 Sn1 N4 77.26(10)
N1 Sn1 N4 148.07(9)
N2 N3 C7 112.0(3)
N2 N3 Sn1 127.5(2)
C7 N3 Sn1 116.7(2)
C1 N2 N3 120.6(3)
C6 N1 C2 119.2(3)
C6 N1 Sn1 116.3(2)
C2 N1 Sn1 123.11(19)
C13 N5 N6 121.9(3)
N5 N6 C19 110.8(3)
N5 N6 Sn1 128.7(2)
C19 N6 Sn1 116.8(2)
C18 N4 C14 118.9(3)
C18 N4 Sn1 115.8(3)
C14 N4 Sn1 124.5(2)
N2 C1 C2 131.1(3)
N2 C1 H1 114.5
C2 C1 H1 114.5
N1 C2 C3 120.5(3)
N1 C2 C1 120.6(3)
C3 C2 C1 118.7(3)
C4 C3 C2 119.6(3)
C4 C3 H3 120.2
C2 C3 H3 120.2
C3 C4 C5 119.2(3)
C3 C4 H4 120.4
C5 C4 H4 120.4
C6 C5 C4 119.2(3)
C6 C5 H5 120.4
C4 C5 H5 120.4
N1 C6 C5 122.2(3)
N1 C6 H6 118.9
C5 C6 H6 118.9
C12 C7 C8 119.7(4)
C12 C7 N3 117.7(4)
C8 C7 N3 122.6(4)
C9 C8 C7 118.3(5)
C9 C8 H8 120.9
C7 C8 H8 120.9
C10 C9 C8 122.0(5)
C10 C9 H9 119.0
C8 C9 H9 119.0
C11 C10 C9 119.6(5)
C11 C10 H10 120.2
C9 C10 H10 120.2
C10 C11 C12 120.6(7)
C10 C11 H11 119.7
C12 C11 H11 119.7
C11 C12 C7 119.9(6)
C11 C12 H12 120.1
C7 C12 H12 120.1
N5 C13 C14 132.1(3)
N5 C13 H13 114.0
C14 C13 H13 114.0
N4 C14 C15 119.8(3)
N4 C14 C13 121.0(3)
C15 C14 C13 119.1(3)
C16 C15 C14 120.6(4)
C16 C15 H15 119.7
C14 C15 H15 119.7
C15 C16 C17 119.4(4)
C15 C16 H16 120.3
C17 C16 H16 120.3
C16 C17 C18 118.2(4)
C16 C17 H17 120.9
C18 C17 H17 120.9
N4 C18 C17 123.0(5)
N4 C18 H18 118.5
C17 C18 H18 118.5
C20 C19 C24 118.3(3)
C20 C19 N6 119.3(3)
C24 C19 N6 122.4(3)
C21 C20 C19 120.9(4)
C21 C20 H20 119.6
C19 C20 H20 119.6
C22 C21 C20 120.5(4)
C22 C21 H21 119.7
C20 C21 H21 119.7
C21 C22 C23 119.7(4)
C21 C22 H22 120.2
C23 C22 H22 120.2
C22 C23 C24 121.0(4)
C22 C23 H23 119.5
C24 C23 H23 119.5
C19 C24 C23 119.5(4)
C19 C24 H24 120.2
C23 C24 H24 120.2

loop_
_geom_bond_atom_site_label_1
_geom_bond_atom_site_label_2
_geom_bond_distance
Sn1 N3 2.186(3)
Sn1 N6 2.207(3)
Sn1 N1 2.375(3)
Sn1 N4 2.395(3)
N3 N2 1.354(4)
N3 C7 1.419(5)
N2 C1 1.297(4)
N1 C6 1.343(4)
N1 C2 1.354(4)
N5 C13 1.306(5)
N5 N6 1.340(4)
N6 C19 1.430(4)
N4 C18 1.343(5)
N4 C14 1.346(4)
C1 C2 1.447(5)
C1 H1 0.9400
C2 C3 1.401(5)
C3 C4 1.371(5)
C3 H3 0.9400
C4 C5 1.381(6)
C4 H4 0.9400
C5 C6 1.378(5)
C5 H5 0.9400
C6 H6 0.9400
C7 C12 1.395(7)
C7 C8 1.397(5)
C8 C9 1.380(7)
C8 H8 0.9400
C9 C10 1.372(10)
C9 H9 0.9400
C10 C11 1.362(11)
C10 H10 0.9400
C11 C12 1.382(9)
C11 H11 0.9400
C12 H12 0.9400
C13 C14 1.439(5)
C13 H13 0.9400
C14 C15 1.405(5)
C15 C16 1.355(6)
C15 H15 0.9400
C16 C17 1.374(6)
C16 H16 0.9400
C17 C18 1.382(6)
C17 H17 0.9400
C18 H18 0.9400
C19 C20 1.390(5)
C19 C24 1.397(5)
C20 C21 1.385(6)
C20 H20 0.9400
C21 C22 1.364(7)
C21 H21 0.9400
C22 C23 1.368(8)
C22 H22 0.9400
C23 C24 1.397(6)
C23 H23 0.9400
C24 H24 0.9400

loop_
_geom_torsion_atom_site_label_1
_geom_torsion_atom_site_label_2
_geom_torsion_atom_site_label_3
_geom_torsion_atom_site_label_4
_geom_torsion
N6 Sn1 N3 N2 32.4(3)
N1 Sn1 N3 N2 -47.6(2)
N4 Sn1 N3 N2 108.8(3)
N6 Sn1 N3 C7 -123.8(3)
N1 Sn1 N3 C7 156.1(3)
N4 Sn1 N3 C7 -47.4(3)
C7 N3 N2 C1 -166.1(3)
Sn1 N3 N2 C1 36.8(4)
N3 Sn1 N1 C6 -155.5(3)
N6 Sn1 N1 C6 107.2(2)
N4 Sn1 N1 C6 156.0(2)
N3 Sn1 N1 C2 38.0(2)
N6 Sn1 N1 C2 -59.3(2)
N4 Sn1 N1 C2 -10.5(3)
C13 N5 N6 C19 -171.3(3)
C13 N5 N6 Sn1 31.6(5)
N3 Sn1 N6 N5 41.1(3)
N1 Sn1 N6 N5 116.0(3)
N4 Sn1 N6 N5 -39.9(3)
N3 Sn1 N6 C19 -114.8(2)
N1 Sn1 N6 C19 -39.9(2)
N4 Sn1 N6 C19 164.2(2)
N3 Sn1 N4 C18 103.6(3)
N6 Sn1 N4 C18 -159.6(3)
N1 Sn1 N4 C18 150.6(3)
N3 Sn1 N4 C14 -66.3(3)
N6 Sn1 N4 C14 30.6(2)
N1 Sn1 N4 C14 -19.2(4)
N3 N2 C1 C2 7.3(6)
C6 N1 C2 C3 -2.7(5)
Sn1 N1 C2 C3 163.4(2)
C6 N1 C2 C1 173.6(3)
Sn1 N1 C2 C1 -20.2(4)
N2 C1 C2 N1 -13.3(6)
N2 C1 C2 C3 163.1(4)
N1 C2 C3 C4 2.2(5)
C1 C2 C3 C4 -174.2(3)
C2 C3 C4 C5 -0.4(6)
C3 C4 C5 C6 -0.8(6)
C2 N1 C6 C5 1.5(5)
Sn1 N1 C6 C5 -165.6(3)
C4 C5 C6 N1 0.3(6)
N2 N3 C7 C12 138.6(4)
Sn1 N3 C7 C12 -61.6(4)
N2 N3 C7 C8 -41.6(5)
Sn1 N3 C7 C8 118.2(4)
C12 C7 C8 C9 0.6(6)
N3 C7 C8 C9 -179.1(4)
C7 C8 C9 C10 -0.8(8)
C8 C9 C10 C11 0.9(10)
C9 C10 C11 C12 -0.7(10)
C10 C11 C12 C7 0.5(9)
C8 C7 C12 C11 -0.5(7)
N3 C7 C12 C11 179.3(4)
N6 N5 C13 C14 6.7(7)
C18 N4 C14 C15 -1.1(5)
Sn1 N4 C14 C15 168.5(3)
C18 N4 C14 C13 175.8(4)
Sn1 N4 C14 C13 -14.6(4)
N5 C13 C14 N4 -13.6(6)
N5 C13 C14 C15 163.4(4)
N4 C14 C15 C16 0.9(5)
C13 C14 C15 C16 -176.1(4)
C14 C15 C16 C17 -0.8(6)
C15 C16 C17 C18 0.9(7)
C14 N4 C18 C17 1.3(6)
Sn1 N4 C18 C17 -169.2(4)
C16 C17 C18 N4 -1.2(7)
N5 N6 C19 C20 149.0(3)
Sn1 N6 C19 C20 -51.0(4)
N5 N6 C19 C24 -32.2(5)
Sn1 N6 C19 C24 127.9(3)
C24 C19 C20 C21 -1.9(5)
N6 C19 C20 C21 177.0(3)
C19 C20 C21 C22 2.1(6)
C20 C21 C22 C23 -1.1(7)
C21 C22 C23 C24 -0.1(7)
C20 C19 C24 C23 0.7(5)
N6 C19 C24 C23 -178.1(4)
C22 C23 C24 C19 0.3(7)
